data_4087263
loop_
_publ_author_name
'Freitag, Benjamin'
'Elsen, Holger'
'Pahl, J\"urgen'
'Ballmann, Gerd'
'Herrera, Alberto'
'Dorta, Romano'
'Harder, Sjoerd'

_publ_section_title
;
 s-Block Metal Dibenzoazepinate Complexes: Evidence for Mg--Alkene
 Encapsulation
;
_journal_issue 9
_journal_name_full Organometallics
_journal_page_first 1860
_journal_paper_doi 10.1021/acs.organomet.7b00200
_journal_volume 36
_journal_year 2017
_chemical_formula_moiety '1(C40 H44 Ca N2 O3)'
_chemical_formula_sum 'C40 H44 Ca N2 O3'
_chemical_formula_weight 640.85
_space_group_crystal_system monoclinic
_space_group_IT_number 14
_space_group_name_Hall '-P 2ybc'
_space_group_name_H-M_alt 'P 1 21/c 1'
_symmetry_space_group_name_Hall '-P 2ybc'
_symmetry_space_group_name_H-M 'P 1 21/c 1'
_atom_sites_solution_hydrogens geom
_atom_sites_solution_primary direct
_audit_creation_date 2016-08-17
_audit_creation_method
;
Olex2 1.2
(compiled 2016.02.19 svn.r3266 for OlexSys, GUI svn.r5155)
;
_cell_angle_alpha 90
_cell_angle_beta 118.294(3)
_cell_angle_gamma 90
_cell_formula_units_Z 8
_cell_length_a 22.2869(5)
_cell_length_b 15.1455(2)
_cell_length_c 22.4287(5)
_cell_measurement_reflns_used 11754
_cell_measurement_temperature 100.00(10)
_cell_measurement_theta_max 73.2960
_cell_measurement_theta_min 4.4970
_cell_volume 6666.2(3)
_computing_cell_refinement
;
CrysAlisPro, Agilent Technologies,
Version 1.171.37.35 (release 13-08-2014 CrysAlis171 .NET)
(compiled Aug 13 2014,18:06:01)
;
_computing_data_collection
;
CrysAlisPro, Agilent Technologies,
Version 1.171.37.35 (release 13-08-2014 CrysAlis171 .NET)
(compiled Aug 13 2014,18:06:01)
;
_computing_data_reduction
;
CrysAlisPro, Agilent Technologies,
Version 1.171.37.35 (release 13-08-2014 CrysAlis171 .NET)
(compiled Aug 13 2014,18:06:01)
;
_computing_molecular_graphics 'Olex2 (Dolomanov et al., 2009)'
_computing_publication_material 'Olex2 (Dolomanov et al., 2009)'
_computing_structure_refinement 'ShelXL (Sheldrick, 2015)'
_computing_structure_solution 'ShelXT (Sheldrick, 2015)'
_diffrn_ambient_environment N~2~
_diffrn_ambient_temperature 100.00(10)
_diffrn_detector 'CCD plate'
_diffrn_detector_area_resol_mean 5.2903
_diffrn_detector_type AtlasS2
_diffrn_measured_fraction_theta_full 0.993
_diffrn_measured_fraction_theta_max 0.963
_diffrn_measurement_details
;
#__ type_ start__ end____ width___ exp.time_
  1 omega   15.00  112.00   1.0000    4.0000
omega____ theta____ kappa____ phi______ frames
    -       41.6909   57.0000  -60.0000 97

#__ type_ start__ end____ width___ exp.time_
  2 omega   62.00  170.00   1.0000   16.0000
omega____ theta____ kappa____ phi______ frames
    -      105.9955   15.0000  -60.0000 108

#__ type_ start__ end____ width___ exp.time_
  3 omega  127.00  177.00   1.0000   16.0000
omega____ theta____ kappa____ phi______ frames
    -      105.9955  125.0000  150.0000 50

#__ type_ start__ end____ width___ exp.time_
  4 omega   33.00  122.00   1.0000   16.0000
omega____ theta____ kappa____ phi______ frames
    -      105.9955  -30.0000   90.0000 89

#__ type_ start__ end____ width___ exp.time_
  5 omega   47.00  109.00   1.0000   16.0000
omega____ theta____ kappa____ phi______ frames
    -      105.9955  -94.0000   90.0000 62

#__ type_ start__ end____ width___ exp.time_
  6 omega   34.00  121.00   1.0000   16.0000
omega____ theta____ kappa____ phi______ frames
    -      105.9955 -125.0000   30.0000 87

#__ type_ start__ end____ width___ exp.time_
  7 omega  -68.00   28.00   1.0000    4.0000
omega____ theta____ kappa____ phi______ frames
    -      -41.6909   57.0000 -120.0000 96
;
_diffrn_measurement_device 'four-circle diffractometer'
_diffrn_measurement_device_type 'SuperNova, Dual, Cu at zero, AtlasS2'
_diffrn_measurement_method '\w scans'
_diffrn_orient_matrix_type 'CrysAlisPro convention (1999,Acta A55,543-557)'
_diffrn_orient_matrix_UB_11 0.0582683000
_diffrn_orient_matrix_UB_12 0.0530193000
_diffrn_orient_matrix_UB_13 0.0564025000
_diffrn_orient_matrix_UB_21 -0.0308370000
_diffrn_orient_matrix_UB_22 0.0862924000
_diffrn_orient_matrix_UB_23 -0.0389469000
_diffrn_orient_matrix_UB_31 -0.0425901000
_diffrn_orient_matrix_UB_32 0.0100595000
_diffrn_orient_matrix_UB_33 0.0372057000
_diffrn_radiation_monochromator mirror
_diffrn_radiation_probe x-ray
_diffrn_radiation_type CuK\a
_diffrn_radiation_wavelength 1.54184
_diffrn_reflns_av_R_equivalents 0.0291
_diffrn_reflns_av_unetI/netI 0.0382
_diffrn_reflns_Laue_measured_fraction_full 0.993
_diffrn_reflns_Laue_measured_fraction_max 0.963
_diffrn_reflns_limit_h_max 18
_diffrn_reflns_limit_h_min -27
_diffrn_reflns_limit_k_max 18
_diffrn_reflns_limit_k_min -15
_diffrn_reflns_limit_l_max 27
_diffrn_reflns_limit_l_min -20
_diffrn_reflns_number 24055
_diffrn_reflns_point_group_measured_fraction_full 0.993
_diffrn_reflns_point_group_measured_fraction_max 0.963
_diffrn_reflns_theta_full 67.684
_diffrn_reflns_theta_max 73.571
_diffrn_reflns_theta_min 4.506
_diffrn_source 'sealed X-ray tube'
_diffrn_source_type 'SuperNova (Cu) X-ray Source'
_exptl_absorpt_coefficient_mu 1.942
_exptl_absorpt_correction_T_max 0.981
_exptl_absorpt_correction_T_min 0.76065
_exptl_absorpt_correction_type gaussian
_exptl_absorpt_process_details
;
CrysAlisPro, Agilent Technologies,
Version 1.171.37.35 (release 13-08-2014 CrysAlis171 .NET)
(compiled Aug 13 2014,18:06:01)
Empirical absorption correction using spherical harmonics,
 implemented in SCALE3 ABSPACK scaling algorithm.
;
_exptl_crystal_colour black
_exptl_crystal_colour_primary black
_exptl_crystal_density_diffrn 1.277
_exptl_crystal_description block
_exptl_crystal_F_000 2736
_exptl_crystal_size_max 0.2571
_exptl_crystal_size_mid 0.1841
_exptl_crystal_size_min 0.1273
_refine_diff_density_max 0.445
_refine_diff_density_min -0.407
_refine_diff_density_rms 0.043
_refine_ls_extinction_method none
_refine_ls_goodness_of_fit_ref 1.018
_refine_ls_hydrogen_treatment constr
_refine_ls_matrix_type full
_refine_ls_number_parameters 985
_refine_ls_number_reflns 12947
_refine_ls_number_restraints 120
_refine_ls_restrained_S_all 1.015
_refine_ls_R_factor_all 0.0452
_refine_ls_R_factor_gt 0.0385
_refine_ls_shift/su_max 0.002
_refine_ls_shift/su_mean 0.000
_refine_ls_structure_factor_coef Fsqd
_refine_ls_weighting_details 'w=1/[\s^2^(Fo^2^)+(0.0530P)^2^+1.4180P] where P=(Fo^2^+2Fc^2^)/3'
_refine_ls_weighting_scheme calc
_refine_ls_wR_factor_gt 0.0963
_refine_ls_wR_factor_ref 0.1010
_reflns_Friedel_coverage 0.000
_reflns_number_gt 11375
_reflns_number_total 12947
_reflns_threshold_expression 'I > 2\s(I)'
_cod_data_source_file om7b00200_si_002.cif
_cod_data_source_block hasj160808b
_cod_depositor_comments 'Adding full bibliography for 4087263--4087266.cif.'
_cod_original_cell_volume 6666.3(3)
_cod_database_code 4087263
_chemical_oxdiff_formula 'C H N O Ca Si'
_shelx_space_group_comment
;
The symmetry employed for this shelxl refinement is uniquely defined
by the following loop, which should always be used as a source of
symmetry information in preference to the above space-group names.
They are only intended as comments.
;
_reflns_odcompleteness_completeness 99.12
_reflns_odcompleteness_iscentric 1
_reflns_odcompleteness_theta 66.97
_olex2_refinement_description
;
1. Fixed Uiso
 At 1.2 times of:
  All C(H) groups, All C(H,H) groups, All C(H,H,H,H) groups
2. Rigid body (RIGU) restrains
 C56A, C57A, C58A, C59A, C60A, C55A, N4A, C68A, C67A, C66A, C65A, C64A, C63A,
 C62A, C61A
 with sigma for 1-2 distances of 0.004 and sigma for 1-3 distances of 0.004
3. Others
 Sof(H79C)=Sof(H79D)=Sof(C80A)=Sof(H80C)=Sof(H80D)=1-FVAR(1)
 Sof(H79A)=Sof(H79B)=Sof(C80)=Sof(H80A)=Sof(H80B)=FVAR(1)
 Sof(H75C)=Sof(H75D)=Sof(C76A)=Sof(H76C)=Sof(H76D)=1-FVAR(2)
 Sof(H75A)=Sof(H75B)=Sof(C76)=Sof(H76A)=Sof(H76B)=FVAR(2)
 Sof(C58A)=Sof(H58A)=Sof(C61A)=Sof(H61A)=Sof(C60A)=Sof(C57A)=Sof(H57A)=
 Sof(C59A)=Sof(H59A)=Sof(C62A)=Sof(H62A)=Sof(C55A)=Sof(C56A)=Sof(H56A)=Sof(N4A)=
 Sof(C63A)=Sof(C68A)=Sof(C67A)=Sof(H67A)=Sof(C66A)=Sof(H66A)=Sof(C65A)=
 Sof(H65A)=Sof(C64A)=Sof(H64A)=1-FVAR(3)
 Sof(N4)=Sof(C68)=Sof(C55)=Sof(C67)=Sof(H67)=Sof(C56)=Sof(H56)=Sof(C63)=
 Sof(C58)=Sof(H58)=Sof(C64)=Sof(H64)=Sof(C60)=Sof(C66)=Sof(H66)=Sof(C59)=
 Sof(H59)=Sof(C61)=Sof(H61)=Sof(C57)=Sof(H57)=Sof(C62)=Sof(H62)=Sof(C65)=
 Sof(H65)=FVAR(3)
4.a Secondary CH2 refined with riding coordinates:
 C33(H33A,H33B), C35(H35A,H35B), C36(H36A,H36B), C77(H77A,H77B), C34(H34A,
 H34B), C32(H32A,H32B), C29(H29A,H29B), C37(H37A,H37B), C78(H78A,H78B),
 C38(H38A,H38B), C39(H39A,H39B), C73(H73A,H73B), C79(H79A,H79B), C79(H79C,H79D),
  C30(H30A,H30B), C40(H40A,H40B), C69(H69A,H69B), C72(H72A,H72B), C74(H74A,
 H74B), C31(H31A,H31B), C70(H70A,H70B), C80(H80A,H80B), C75(H75A,H75B),
 C75(H75C,H75D), C71(H71A,H71B), C76(H76A,H76B), C80A(H80C,H80D), C76A(H76C,
 H76D)
4.b Aromatic/amide H refined with riding coordinates:
 C13(H13), C8(H8), C7(H7), C2(H2), C10(H10), C48(H48), C47(H47), C42(H42),
 C16(H16), C12(H12), C5(H5), C53(H53), C27(H27), C43(H43), C3(H3), C11(H11),
 C50(H50), C67(H67), C52(H52), C44(H44), C4(H4), C45(H45), C51(H51), C17(H17),
 C26(H26), C19(H19), C21(H21), C18(H18), C22(H22), C56(H56), C25(H25), C24(H24),
  C58(H58), C64(H64), C66(H66), C59(H59), C61(H61), C57(H57), C62(H62),
 C65(H65), C58A(H58A), C61A(H61A), C57A(H57A), C59A(H59A), C62A(H62A),
 C56A(H56A), C67A(H67A), C66A(H66A), C65A(H65A), C64A(H64A)
;
_shelx_shelxl_version_number 2014/7
_olex2_date_sample_data_collection 2016-08-08
_olex2_submission_special_instructions 'No special instructions were received'
_oxdiff_exptl_absorpt_empirical_details
;
Empirical correction (ABSPACK) includes:
- Absorption correction using spherical harmonics
- Frame scaling
;
_oxdiff_exptl_absorpt_empirical_full_max 4.405
_oxdiff_exptl_absorpt_empirical_full_min 0.209

loop_
_space_group_symop_operation_xyz
'x, y, z'
'-x, y+1/2, -z+1/2'
'-x, -y, -z'
'x, -y-1/2, z-1/2'

loop_
_atom_site_label
_atom_site_type_symbol
_atom_site_fract_x
_atom_site_fract_y
_atom_site_fract_z
_atom_site_U_iso_or_equiv
_atom_site_adp_type
_atom_site_occupancy
_atom_site_site_symmetry_order
_atom_site_calc_flag
_atom_site_refinement_flags_posn
_atom_site_refinement_flags_adp
_atom_site_refinement_flags_occupancy
_atom_site_disorder_assembly
_atom_site_disorder_group
Ca1 Ca 0.46030(2) 0.68029(2) 0.66641(2) 0.01819(7) Uani 1 1 d . . . . .
Ca2 Ca 0.91120(2) 0.28664(2) 0.71634(2) 0.02119(8) Uani 1 1 d . . . . .
O1 O 0.40113(5) 0.58140(7) 0.56988(5) 0.0231(2) Uani 1 1 d . . . . .
O2 O 0.53957(5) 0.56556(7) 0.70601(5) 0.0247(2) Uani 1 1 d . . . . .
O3 O 0.39377(5) 0.59496(7) 0.70041(5) 0.0260(2) Uani 1 1 d . . . . .
O6 O 0.81821(5) 0.18075(7) 0.67143(6) 0.0302(3) Uani 1 1 d . . . . .
O4 O 0.95193(5) 0.18019(7) 0.66732(6) 0.0299(2) Uani 1 1 d . . . . .
N1 N 0.52563(6) 0.76178(8) 0.76721(6) 0.0210(2) Uani 1 1 d . . . . .
O5 O 0.94177(6) 0.20366(10) 0.81526(6) 0.0437(3) Uani 1 1 d . . . . .
N3 N 1.01393(6) 0.36908(8) 0.77052(6) 0.0236(3) Uani 1 1 d . . . . .
N2 N 0.42745(7) 0.78888(8) 0.58077(6) 0.0267(3) Uani 1 1 d . . . . .
N4 N 0.8273(6) 0.3947(7) 0.6556(4) 0.0236(12) Uani 0.723(8) 1 d . . P A 5
C14 C 0.48062(8) 0.77792(9) 0.79225(7) 0.0208(3) Uani 1 1 d . . . . .
C6 C 0.64008(8) 0.75683(9) 0.87373(7) 0.0239(3) Uani 1 1 d . . . . .
C1 C 0.59619(8) 0.76698(9) 0.80269(7) 0.0223(3) Uani 1 1 d . . . . .
C13 C 0.41482(8) 0.80545(9) 0.74293(8) 0.0248(3) Uani 1 1 d . . . . .
H13 H 0.4079 0.8182 0.6996 0.030 Uiso 1 1 calc R . . . .
C33 C 0.57154(8) 0.52091(10) 0.67135(8) 0.0257(3) Uani 1 1 d . . . . .
H33A H 0.5558 0.5450 0.6263 0.031 Uiso 1 1 calc R . . . .
H33B H 0.5618 0.4581 0.6677 0.031 Uiso 1 1 calc R . . . .
C8 C 0.55372(9) 0.73738(10) 0.91627(7) 0.0264(3) Uani 1 1 d . . . . .
H8 H 0.5507 0.7184 0.9542 0.032 Uiso 1 1 calc R . . . .
C7 C 0.61629(8) 0.73622(10) 0.92273(7) 0.0265(3) Uani 1 1 d . . . . .
H7 H 0.6504 0.7196 0.9653 0.032 Uiso 1 1 calc R . . . .
C15 C 0.48650(9) 0.80796(10) 0.57747(7) 0.0285(3) Uani 1 1 d . . . . .
C2 C 0.62835(8) 0.77876(11) 0.76231(8) 0.0290(3) Uani 1 1 d . . . . .
H2 H 0.6011 0.7866 0.7160 0.035 Uiso 1 1 calc R . . . .
C10 C 0.43372(9) 0.77483(10) 0.87082(9) 0.0296(3) Uani 1 1 d . . . . .
H10 H 0.4402 0.7654 0.9144 0.036 Uiso 1 1 calc R . . . .
C9 C 0.48909(8) 0.76391(9) 0.85877(7) 0.0231(3) Uani 1 1 d . . . . .
C35 C 0.65514(8) 0.54090(11) 0.78780(8) 0.0274(3) Uani 1 1 d . . . . .
H35A H 0.6785 0.4886 0.8132 0.033 Uiso 1 1 calc R . . . .
H35B H 0.6806 0.5927 0.8120 0.033 Uiso 1 1 calc R . . . .
C49 C 1.11579(8) 0.37258(9) 0.74901(8) 0.0261(3) Uani 1 1 d . . . . .
C36 C 0.58226(8) 0.54446(10) 0.77721(7) 0.0246(3) Uani 1 1 d . . . . .
H36A H 0.5693 0.4880 0.7881 0.029 Uiso 1 1 calc R . . . .
H36B H 0.5780 0.5895 0.8057 0.029 Uiso 1 1 calc R . . . .
C41 C 1.04285(8) 0.38551(9) 0.83955(8) 0.0242(3) Uani 1 1 d . . . . .
C77 C 0.75017(7) 0.19743(10) 0.61669(8) 0.0246(3) Uani 1 1 d . . . . .
H77A H 0.7488 0.1908 0.5730 0.030 Uiso 1 1 calc R . . . .
H77B H 0.7351 0.2565 0.6199 0.030 Uiso 1 1 calc R . . . .
C34 C 0.64705(8) 0.53801(11) 0.71553(8) 0.0279(3) Uani 1 1 d . . . . .
H34A H 0.6604 0.5937 0.7039 0.033 Uiso 1 1 calc R . . . .
H34B H 0.6742 0.4909 0.7111 0.033 Uiso 1 1 calc R . . . .
C48 C 1.16799(8) 0.34493(10) 0.81641(9) 0.0302(4) Uani 1 1 d . . . . .
H48 H 1.2084 0.3245 0.8187 0.036 Uiso 1 1 calc R . . . .
C54 C 1.04565(7) 0.38437(9) 0.73118(8) 0.0225(3) Uani 1 1 d . . . . .
C47 C 1.16624(8) 0.34464(10) 0.87497(9) 0.0312(4) Uani 1 1 d . . . . .
H47 H 1.2055 0.3236 0.9118 0.037 Uiso 1 1 calc R . . . .
C42 C 0.99716(8) 0.41331(11) 0.86270(8) 0.0301(3) Uani 1 1 d . . . . .
H42 H 0.9523 0.4252 0.8308 0.036 Uiso 1 1 calc R . . . .
C46 C 1.11202(8) 0.37244(10) 0.89017(8) 0.0275(3) Uani 1 1 d . . . . .
C16 C 0.52547(9) 0.73304(11) 0.58015(7) 0.0296(3) Uani 1 1 d . . . . .
H16 H 0.5060 0.6776 0.5763 0.036 Uiso 1 1 calc R . . . .
C32 C 0.36338(8) 0.60424(10) 0.49893(7) 0.0260(3) Uani 1 1 d . . . . .
H32A H 0.3792 0.6598 0.4900 0.031 Uiso 1 1 calc R . . . .
H32B H 0.3151 0.6091 0.4848 0.031 Uiso 1 1 calc R . . . .
C29 C 0.39047(9) 0.48772(10) 0.57255(8) 0.0297(3) Uani 1 1 d . . . . .
H29A H 0.3478 0.4766 0.5730 0.036 Uiso 1 1 calc R . . . .
H29B H 0.4273 0.4618 0.6128 0.036 Uiso 1 1 calc R . . . .
C12 C 0.36037(8) 0.81430(10) 0.75602(9) 0.0303(3) Uani 1 1 d . . . . .
H12 H 0.3178 0.8304 0.7214 0.036 Uiso 1 1 calc R . . . .
C68 C 0.8230(4) 0.4298(4) 0.5966(3) 0.0221(12) Uani 0.723(8) 1 d . . P A 5
C5 C 0.71096(8) 0.75984(11) 0.89826(8) 0.0316(4) Uani 1 1 d . . . . .
H5 H 0.7392 0.7543 0.9447 0.038 Uiso 1 1 calc R . . . .
C37 C 0.32017(8) 0.59830(11) 0.66969(9) 0.0315(4) Uani 1 1 d . . . . .
H37A H 0.2999 0.5930 0.6209 0.038 Uiso 1 1 calc R . . . .
H37B H 0.3055 0.6535 0.6805 0.038 Uiso 1 1 calc R . . . .
C78 C 0.70653(8) 0.12876(11) 0.62616(9) 0.0323(4) Uani 1 1 d . . . . .
H78A H 0.6654 0.1172 0.5842 0.039 Uiso 1 1 calc R . . . .
H78B H 0.6943 0.1465 0.6606 0.039 Uiso 1 1 calc R . . . .
C53 C 1.00214(8) 0.40830(10) 0.66345(8) 0.0273(3) Uani 1 1 d . . . . .
H53 H 0.9565 0.4189 0.6506 0.033 Uiso 1 1 calc R . . . .
C27 C 0.31567(9) 0.79730(11) 0.56427(8) 0.0327(4) Uani 1 1 d . . . . .
H27 H 0.3188 0.7365 0.5710 0.039 Uiso 1 1 calc R . . . .
C43 C 1.01571(10) 0.42385(12) 0.93058(9) 0.0376(4) Uani 1 1 d . . . . .
H43 H 0.9834 0.4410 0.9433 0.045 Uiso 1 1 calc R . . . .
C38 C 0.29992(9) 0.52119(13) 0.69901(9) 0.0382(4) Uani 1 1 d . . . . .
H38A H 0.2937 0.4680 0.6727 0.046 Uiso 1 1 calc R . . . .
H38B H 0.2583 0.5336 0.7013 0.046 Uiso 1 1 calc R . . . .
C20 C 0.51600(10) 0.89144(12) 0.57588(8) 0.0372(4) Uani 1 1 d . . . . .
C3 C 0.69838(9) 0.77933(12) 0.78797(9) 0.0359(4) Uani 1 1 d . . . . .
H3 H 0.7169 0.7856 0.7588 0.043 Uiso 1 1 calc R . . . .
C28 C 0.37205(9) 0.84180(10) 0.56621(7) 0.0299(4) Uani 1 1 d . . . . .
C39 C 0.36082(10) 0.51286(13) 0.76963(9) 0.0365(4) Uani 1 1 d . . . . .
H39A H 0.3581 0.5552 0.8007 0.044 Uiso 1 1 calc R . . . .
H39B H 0.3642 0.4538 0.7876 0.044 Uiso 1 1 calc R . . . .
C73 C 1.00825(9) 0.16093(12) 0.84933(9) 0.0355(4) Uani 1 1 d . . . . .
H73A H 1.0418 0.1944 0.8429 0.043 Uiso 1 1 calc R . . . .
H73B H 1.0060 0.1016 0.8321 0.043 Uiso 1 1 calc R . . . .
C55 C 0.8179(3) 0.4402(3) 0.7050(3) 0.0269(10) Uani 0.723(8) 1 d . . P A 5
C11 C 0.36910(9) 0.79931(11) 0.82056(10) 0.0327(4) Uani 1 1 d . . . . .
H11 H 0.3330 0.8054 0.8301 0.039 Uiso 1 1 calc R . . . .
C50 C 1.13611(9) 0.38374(11) 0.69925(10) 0.0337(4) Uani 1 1 d . . . . .
H50 H 1.1820 0.3767 0.7116 0.040 Uiso 1 1 calc R . . . .
C79 C 0.75371(9) 0.04862(11) 0.64876(10) 0.0333(4) Uani 1 1 d . . . . .
H79A H 0.7408 0.0069 0.6734 0.040 Uiso 0.771(14) 1 calc R . P B 1
H79B H 0.7538 0.0190 0.6104 0.040 Uiso 0.771(14) 1 calc R . P B 1
H79C H 0.7556 0.0230 0.6892 0.040 Uiso 0.229(14) 1 calc R . P B 2
H79D H 0.7371 0.0041 0.6134 0.040 Uiso 0.229(14) 1 calc R . P B 2
C67 C 0.8265(4) 0.3661(4) 0.5527(3) 0.0253(11) Uani 0.723(8) 1 d . . P A 5
H67 H 0.8270 0.3068 0.5639 0.030 Uiso 0.723(8) 1 calc R . P A 5
C30 C 0.38865(11) 0.44928(11) 0.50880(9) 0.0383(4) Uani 1 1 d . . . . .
H30A H 0.3519 0.4069 0.4875 0.046 Uiso 1 1 calc R . . . .
H30B H 0.4314 0.4203 0.5194 0.046 Uiso 1 1 calc R . . . .
C40 C 0.41975(9) 0.53280(12) 0.75682(8) 0.0332(4) Uani 1 1 d . . . . .
H40A H 0.4571 0.5588 0.7967 0.040 Uiso 1 1 calc R . . . .
H40B H 0.4359 0.4793 0.7452 0.040 Uiso 1 1 calc R . . . .
C52 C 1.02339(9) 0.41701(11) 0.61472(9) 0.0337(4) Uani 1 1 d . . . . .
H52 H 0.9921 0.4310 0.5703 0.040 Uiso 1 1 calc R . . . .
C44 C 1.08245(10) 0.40882(13) 0.97955(9) 0.0410(4) Uani 1 1 d . . . . .
H44 H 1.0955 0.4150 1.0253 0.049 Uiso 1 1 calc R . . . .
C69 C 1.02238(8) 0.16085(11) 0.68603(9) 0.0340(4) Uani 1 1 d . . . . .
H69A H 1.0351 0.1029 0.7067 0.041 Uiso 1 1 calc R . . . .
H69B H 1.0525 0.2044 0.7179 0.041 Uiso 1 1 calc R . . . .
C4 C 0.74104(9) 0.77067(12) 0.85692(10) 0.0375(4) Uani 1 1 d . . . . .
H4 H 0.7882 0.7721 0.8749 0.045 Uiso 1 1 calc R . . . .
C45 C 1.12910(9) 0.38428(11) 0.95827(9) 0.0365(4) Uani 1 1 d . . . . .
H45 H 1.1741 0.3752 0.9909 0.044 Uiso 1 1 calc R . . . .
C51 C 1.09156(10) 0.40468(12) 0.63274(10) 0.0376(4) Uani 1 1 d . . . . .
H51 H 1.1069 0.4104 0.6009 0.045 Uiso 1 1 calc R . . . .
C72 C 0.91337(9) 0.13936(12) 0.60180(9) 0.0379(4) Uani 1 1 d . . . . .
H72A H 0.8670 0.1614 0.5791 0.046 Uiso 1 1 calc R . . . .
H72B H 0.9125 0.0757 0.6059 0.046 Uiso 1 1 calc R . . . .
C74 C 1.02603(10) 0.15893(13) 0.92318(9) 0.0419(4) Uani 1 1 d . . . . .
H74A H 1.0512 0.2113 0.9466 0.050 Uiso 1 1 calc R . . . .
H74B H 1.0527 0.1070 0.9456 0.050 Uiso 1 1 calc R . . . .
C31 C 0.37697(11) 0.52924(12) 0.46245(9) 0.0398(4) Uani 1 1 d . . . . .
H31A H 0.4170 0.5411 0.4572 0.048 Uiso 1 1 calc R . . . .
H31B H 0.3382 0.5196 0.4181 0.048 Uiso 1 1 calc R . . . .
C70 C 1.02688(11) 0.16397(13) 0.62028(11) 0.0445(5) Uani 1 1 d . . . . .
H70A H 1.0501 0.1122 0.6158 0.053 Uiso 1 1 calc R . . . .
H70B H 1.0509 0.2164 0.6184 0.053 Uiso 1 1 calc R . . . .
C23 C 0.36488(11) 0.93532(11) 0.55536(8) 0.0408(5) Uani 1 1 d . . . . .
C17 C 0.59133(10) 0.73720(14) 0.58822(8) 0.0379(4) Uani 1 1 d . . . . .
H17 H 0.6155 0.6856 0.5922 0.046 Uiso 1 1 calc R . . . .
C26 C 0.25564(10) 0.83908(14) 0.55293(9) 0.0432(5) Uani 1 1 d . . . . .
H26 H 0.2204 0.8068 0.5534 0.052 Uiso 1 1 calc R . . . .
C19 C 0.58151(11) 0.89279(15) 0.58197(8) 0.0462(5) Uani 1 1 d . . . . .
H19 H 0.5999 0.9473 0.5803 0.055 Uiso 1 1 calc R . . . .
C21 C 0.48155(12) 0.97564(12) 0.56854(9) 0.0457(5) Uani 1 1 d . . . . .
H21 H 0.5072 1.0250 0.5705 0.055 Uiso 1 1 calc R . . . .
C18 C 0.62053(11) 0.81831(15) 0.59027(9) 0.0445(5) Uani 1 1 d . . . . .
H18 H 0.6649 0.8227 0.5970 0.053 Uiso 1 1 calc R . . . .
C22 C 0.41967(13) 0.99324(11) 0.55956(9) 0.0485(6) Uani 1 1 d . . . . .
H22 H 0.4089 1.0530 0.5551 0.058 Uiso 1 1 calc R . . . .
C56 C 0.8118(2) 0.3834(3) 0.7520(2) 0.0290(10) Uani 0.723(8) 1 d . . P A 5
H56 H 0.8072 0.3231 0.7431 0.035 Uiso 0.723(8) 1 calc R . P A 5
C25 C 0.24882(12) 0.92935(15) 0.54088(10) 0.0558(6) Uani 1 1 d . . . . .
H25 H 0.2087 0.9585 0.5321 0.067 Uiso 1 1 calc R . . . .
C63 C 0.81705(19) 0.5200(2) 0.5742(3) 0.0342(9) Uani 0.723(8) 1 d . . P A 5
C24 C 0.30340(13) 0.97493(13) 0.54232(10) 0.0542(6) Uani 1 1 d . . . . .
H24 H 0.2988 1.0354 0.5341 0.065 Uiso 1 1 calc R . . . .
C80 C 0.82278(14) 0.0903(2) 0.6946(3) 0.0313(9) Uani 0.771(14) 1 d . . P B 1
H80A H 0.8322 0.0889 0.7414 0.038 Uiso 0.771(14) 1 calc R . P B 1
H80B H 0.8588 0.0590 0.6908 0.038 Uiso 0.771(14) 1 calc R . P B 1
C58 C 0.8156(2) 0.5027(4) 0.8244(3) 0.0412(14) Uani 0.723(8) 1 d . . P A 5
H58 H 0.8171 0.5236 0.8640 0.049 Uiso 0.723(8) 1 calc R . P A 5
C64 C 0.81706(19) 0.5378(3) 0.5127(3) 0.0414(13) Uani 0.723(8) 1 d . . P A 5
H64 H 0.8118 0.5960 0.4979 0.050 Uiso 0.723(8) 1 calc R . P A 5
C75 C 0.95654(12) 0.15614(15) 0.92027(11) 0.0490(5) Uani 1 1 d . . . . .
H75A H 0.9386 0.0965 0.9120 0.059 Uiso 0.687(6) 1 calc R . P C 3
H75B H 0.9594 0.1771 0.9624 0.059 Uiso 0.687(6) 1 calc R . P C 3
H75C H 0.9476 0.2096 0.9386 0.059 Uiso 0.313(6) 1 calc R . P C 4
H75D H 0.9521 0.1053 0.9442 0.059 Uiso 0.313(6) 1 calc R . P C 4
C60 C 0.81710(15) 0.5327(3) 0.7180(2) 0.0352(9) Uani 0.723(8) 1 d . . P A 5
C66 C 0.8292(2) 0.3864(3) 0.4937(2) 0.0358(8) Uani 0.723(8) 1 d . . P A 5
H66 H 0.8342 0.3415 0.4681 0.043 Uiso 0.723(8) 1 calc R . P A 5
C71 C 0.95165(12) 0.16590(15) 0.56428(11) 0.0498(5) Uani 1 1 d . . . . .
H71A H 0.9385 0.2245 0.5450 0.060 Uiso 1 1 calc R . . . .
H71B H 0.9438 0.1243 0.5284 0.060 Uiso 1 1 calc R . . . .
C59 C 0.81660(14) 0.5604(3) 0.7766(2) 0.0437(10) Uani 0.723(8) 1 d . . P A 5
H59 H 0.8170 0.6207 0.7845 0.052 Uiso 0.723(8) 1 calc R . P A 5
C61 C 0.8153(2) 0.6022(3) 0.6724(3) 0.0424(14) Uani 0.723(8) 1 d . . P A 5
H61 H 0.8145 0.6593 0.6873 0.051 Uiso 0.723(8) 1 calc R . P A 5
C57 C 0.81221(14) 0.4136(3) 0.81103(18) 0.0373(8) Uani 0.723(8) 1 d . . P A 5
H57 H 0.8102 0.3734 0.8414 0.045 Uiso 0.723(8) 1 calc R . P A 5
C62 C 0.81462(15) 0.5971(2) 0.6127(3) 0.0437(10) Uani 0.723(8) 1 d . . P A 5
H62 H 0.8122 0.6512 0.5921 0.052 Uiso 0.723(8) 1 calc R . P A 5
C65 C 0.82442(18) 0.4732(3) 0.4730(2) 0.0449(10) Uani 0.723(8) 1 d . . P A 5
H65 H 0.8261 0.4878 0.4335 0.054 Uiso 0.723(8) 1 calc R . P A 5
C76 C 0.91336(13) 0.21448(18) 0.86410(12) 0.0306(7) Uani 0.687(6) 1 d . . P C 3
H76A H 0.9170 0.2752 0.8792 0.037 Uiso 0.687(6) 1 calc R . P C 3
H76B H 0.8660 0.1963 0.8436 0.037 Uiso 0.687(6) 1 calc R . P C 3
C80A C 0.8216(5) 0.0791(6) 0.6626(10) 0.035(3) Uani 0.229(14) 1 d . . P B 2
H80C H 0.8303 0.0656 0.6251 0.043 Uiso 0.229(14) 1 calc R . P B 2
H80D H 0.8569 0.0522 0.7035 0.043 Uiso 0.229(14) 1 calc R . P B 2
C76A C 0.9093(3) 0.1487(5) 0.8432(4) 0.047(2) Uani 0.313(6) 1 d . . P C 4
H76C H 0.9063 0.0882 0.8280 0.056 Uiso 0.313(6) 1 calc R . P C 4
H76D H 0.8639 0.1700 0.8310 0.056 Uiso 0.313(6) 1 calc R . P C 4
C58A C 0.8245(4) 0.4526(9) 0.8488(5) 0.038(2) Uani 0.277(8) 1 d . U P A 6
H58A H 0.8281 0.4645 0.8911 0.046 Uiso 0.277(8) 1 calc R . P A 6
C61A C 0.8150(4) 0.5857(9) 0.7058(7) 0.039(2) Uani 0.277(8) 1 d . U P A 6
H61A H 0.8166 0.6387 0.7275 0.047 Uiso 0.277(8) 1 calc R . P A 6
C60A C 0.8197(4) 0.5086(7) 0.7445(5) 0.029(2) Uani 0.277(8) 1 d . U P A 6
C57A C 0.8203(4) 0.3671(9) 0.8254(4) 0.034(2) Uani 0.277(8) 1 d . U P A 6
H57A H 0.8188 0.3197 0.8510 0.040 Uiso 0.277(8) 1 calc R . P A 6
C59A C 0.8229(6) 0.5208(10) 0.8053(7) 0.031(3) Uani 0.277(8) 1 d . U P A 6
H59A H 0.8242 0.5786 0.8198 0.037 Uiso 0.277(8) 1 calc R . P A 6
C62A C 0.8089(8) 0.5947(9) 0.6445(8) 0.037(3) Uani 0.277(8) 1 d . U P A 6
H62A H 0.8022 0.6527 0.6291 0.045 Uiso 0.277(8) 1 calc R . P A 6
C55A C 0.8198(7) 0.4206(9) 0.7221(7) 0.023(2) Uani 0.277(8) 1 d . U P A 6
C56A C 0.8182(6) 0.3524(8) 0.7623(6) 0.024(2) Uani 0.277(8) 1 d . U P A 6
H56A H 0.8158 0.2946 0.7473 0.029 Uiso 0.277(8) 1 calc R . P A 6
N4A N 0.8256(18) 0.399(2) 0.6663(13) 0.027(3) Uani 0.277(8) 1 d . U P A 6
C63A C 0.8107(6) 0.5317(7) 0.5966(6) 0.033(2) Uani 0.277(8) 1 d . U P A 6
C68A C 0.8177(10) 0.4415(14) 0.6099(9) 0.024(3) Uani 0.277(8) 1 d . U P A 6
C67A C 0.8247(10) 0.3883(9) 0.5628(9) 0.023(3) Uani 0.277(8) 1 d . U P A 6
H67A H 0.8327 0.3284 0.5723 0.027 Uiso 0.277(8) 1 calc R . P A 6
C66A C 0.8203(6) 0.4197(9) 0.5010(5) 0.037(2) Uani 0.277(8) 1 d . U P A 6
H66A H 0.8236 0.3811 0.4705 0.044 Uiso 0.277(8) 1 calc R . P A 6
C65A C 0.8113(7) 0.5068(9) 0.4882(7) 0.041(3) Uani 0.277(8) 1 d . U P A 6
H65A H 0.8091 0.5308 0.4490 0.050 Uiso 0.277(8) 1 calc R . P A 6
C64A C 0.8055(5) 0.5601(8) 0.5369(6) 0.042(2) Uani 0.277(8) 1 d . U P A 6
H64A H 0.7975 0.6200 0.5272 0.051 Uiso 0.277(8) 1 calc R . P A 6

loop_
_atom_site_aniso_label
_atom_site_aniso_U_11
_atom_site_aniso_U_22
_atom_site_aniso_U_33
_atom_site_aniso_U_23
_atom_site_aniso_U_13
_atom_site_aniso_U_12
Ca1 0.02022(13) 0.01614(13) 0.01591(13) 0.00072(9) 0.00666(10) 0.00043(10)
Ca2 0.01779(13) 0.02202(14) 0.02252(14) -0.00061(10) 0.00853(11) -0.00256(10)
O1 0.0272(5) 0.0196(5) 0.0193(5) -0.0008(4) 0.0083(4) -0.0032(4)
O2 0.0244(5) 0.0253(5) 0.0227(5) 0.0018(4) 0.0098(4) 0.0078(4)
O3 0.0232(5) 0.0286(5) 0.0258(5) 0.0046(4) 0.0112(4) -0.0007(4)
O6 0.0197(5) 0.0237(5) 0.0375(6) 0.0073(4) 0.0058(5) -0.0026(4)
O4 0.0218(5) 0.0283(6) 0.0340(6) -0.0065(5) 0.0086(5) 0.0022(4)
N1 0.0226(6) 0.0209(6) 0.0174(6) -0.0012(4) 0.0077(5) 0.0004(5)
O5 0.0273(6) 0.0656(9) 0.0326(6) 0.0174(6) 0.0096(5) -0.0067(6)
N3 0.0172(6) 0.0244(6) 0.0292(6) -0.0034(5) 0.0108(5) -0.0039(5)
N2 0.0354(7) 0.0191(6) 0.0203(6) 0.0032(5) 0.0088(5) 0.0000(5)
N4 0.0212(18) 0.0189(16) 0.032(3) -0.005(2) 0.013(2) 0.0006(12)
C14 0.0269(7) 0.0138(6) 0.0201(7) -0.0017(5) 0.0099(6) -0.0010(5)
C6 0.0259(7) 0.0182(6) 0.0225(7) -0.0034(5) 0.0073(6) -0.0009(5)
C1 0.0266(7) 0.0171(6) 0.0205(7) -0.0025(5) 0.0089(6) -0.0026(5)
C13 0.0281(7) 0.0193(6) 0.0232(7) -0.0020(5) 0.0091(6) 0.0013(6)
C33 0.0276(7) 0.0255(7) 0.0240(7) -0.0002(6) 0.0123(6) 0.0064(6)
C8 0.0393(9) 0.0212(7) 0.0187(7) 0.0000(5) 0.0137(6) 0.0020(6)
C7 0.0336(8) 0.0214(7) 0.0164(6) -0.0001(5) 0.0054(6) 0.0033(6)
C15 0.0408(9) 0.0268(7) 0.0122(6) 0.0007(5) 0.0079(6) -0.0091(6)
C2 0.0306(8) 0.0299(8) 0.0249(7) -0.0029(6) 0.0119(6) -0.0083(6)
C10 0.0405(9) 0.0221(7) 0.0338(8) 0.0006(6) 0.0239(7) -0.0026(6)
C9 0.0304(8) 0.0165(6) 0.0235(7) -0.0006(5) 0.0136(6) -0.0004(5)
C35 0.0244(7) 0.0297(8) 0.0258(7) 0.0003(6) 0.0102(6) 0.0035(6)
C49 0.0220(7) 0.0172(6) 0.0402(9) -0.0026(6) 0.0156(6) -0.0012(5)
C36 0.0256(7) 0.0240(7) 0.0223(7) 0.0029(6) 0.0099(6) 0.0046(6)
C41 0.0225(7) 0.0187(7) 0.0300(8) -0.0023(5) 0.0113(6) -0.0060(5)
C77 0.0192(7) 0.0280(7) 0.0251(7) 0.0004(6) 0.0092(6) 0.0002(6)
C34 0.0277(8) 0.0290(8) 0.0287(8) 0.0002(6) 0.0147(6) 0.0013(6)
C48 0.0178(7) 0.0212(7) 0.0492(10) -0.0019(7) 0.0139(7) 0.0016(5)
C54 0.0195(7) 0.0153(6) 0.0337(8) -0.0037(5) 0.0135(6) -0.0031(5)
C47 0.0211(7) 0.0215(7) 0.0398(9) 0.0018(6) 0.0054(6) -0.0002(6)
C42 0.0258(8) 0.0320(8) 0.0342(8) -0.0076(7) 0.0156(7) -0.0087(6)
C46 0.0242(7) 0.0198(7) 0.0332(8) -0.0013(6) 0.0092(6) -0.0050(6)
C16 0.0366(8) 0.0331(8) 0.0184(7) 0.0001(6) 0.0125(6) -0.0071(7)
C32 0.0268(7) 0.0262(7) 0.0189(7) -0.0002(6) 0.0059(6) 0.0000(6)
C29 0.0375(9) 0.0200(7) 0.0292(8) -0.0017(6) 0.0138(7) -0.0066(6)
C12 0.0268(8) 0.0209(7) 0.0383(9) -0.0038(6) 0.0114(7) -0.0002(6)
C68 0.0144(16) 0.016(2) 0.034(3) 0.0048(19) 0.0097(17) 0.0017(14)
C5 0.0277(8) 0.0275(8) 0.0270(8) -0.0028(6) 0.0027(6) -0.0033(6)
C37 0.0237(7) 0.0315(8) 0.0356(9) 0.0048(7) 0.0109(7) 0.0003(6)
C78 0.0249(8) 0.0252(8) 0.0496(10) -0.0026(7) 0.0199(7) -0.0028(6)
C53 0.0243(7) 0.0238(7) 0.0342(8) -0.0004(6) 0.0142(6) -0.0023(6)
C27 0.0377(9) 0.0302(8) 0.0198(7) -0.0018(6) 0.0053(6) 0.0075(7)
C43 0.0417(10) 0.0391(9) 0.0382(9) -0.0117(7) 0.0239(8) -0.0146(8)
C38 0.0313(9) 0.0446(10) 0.0380(9) 0.0085(8) 0.0159(7) -0.0045(7)
C20 0.0558(11) 0.0330(8) 0.0144(7) -0.0012(6) 0.0098(7) -0.0153(8)
C3 0.0324(9) 0.0393(9) 0.0409(9) -0.0067(7) 0.0213(8) -0.0136(7)
C28 0.0430(9) 0.0223(7) 0.0130(6) 0.0001(5) 0.0039(6) 0.0039(6)
C39 0.0407(9) 0.0431(10) 0.0309(8) 0.0047(7) 0.0211(8) 0.0003(8)
C73 0.0379(9) 0.0288(8) 0.0393(9) 0.0064(7) 0.0177(8) 0.0012(7)
C55 0.0119(12) 0.029(2) 0.036(2) -0.0018(15) 0.0081(15) -0.0002(12)
C11 0.0323(8) 0.0253(7) 0.0492(10) -0.0012(7) 0.0263(8) -0.0026(6)
C50 0.0296(8) 0.0272(8) 0.0546(11) -0.0046(7) 0.0283(8) -0.0019(6)
C79 0.0326(8) 0.0217(7) 0.0498(10) -0.0048(7) 0.0230(8) -0.0027(6)
C67 0.0210(14) 0.025(2) 0.028(2) 0.0012(16) 0.0098(14) -0.0022(18)
C30 0.0525(11) 0.0255(8) 0.0340(9) -0.0056(7) 0.0183(8) 0.0015(7)
C40 0.0316(8) 0.0405(9) 0.0274(8) 0.0082(7) 0.0140(7) 0.0047(7)
C52 0.0383(9) 0.0294(8) 0.0353(9) 0.0000(7) 0.0190(7) -0.0035(7)
C44 0.0503(11) 0.0421(10) 0.0292(9) -0.0083(7) 0.0178(8) -0.0165(8)
C69 0.0237(8) 0.0274(8) 0.0473(10) -0.0061(7) 0.0138(7) 0.0039(6)
C4 0.0239(8) 0.0377(9) 0.0456(10) -0.0040(8) 0.0121(7) -0.0081(7)
C45 0.0350(9) 0.0302(8) 0.0311(8) -0.0008(7) 0.0048(7) -0.0090(7)
C51 0.0447(10) 0.0346(9) 0.0470(10) -0.0027(8) 0.0327(9) -0.0048(7)
C72 0.0320(8) 0.0343(9) 0.0358(9) -0.0101(7) 0.0065(7) 0.0073(7)
C74 0.0428(10) 0.0373(9) 0.0352(9) 0.0097(7) 0.0100(8) 0.0070(8)
C31 0.0612(12) 0.0321(9) 0.0290(8) -0.0049(7) 0.0236(8) 0.0019(8)
C70 0.0450(11) 0.0374(10) 0.0618(13) 0.0004(9) 0.0339(10) 0.0061(8)
C23 0.0646(12) 0.0222(8) 0.0198(7) 0.0006(6) 0.0070(7) 0.0090(8)
C17 0.0399(9) 0.0561(11) 0.0182(7) -0.0035(7) 0.0141(7) -0.0074(8)
C26 0.0390(10) 0.0502(11) 0.0262(8) -0.0110(8) 0.0038(7) 0.0110(8)
C19 0.0598(12) 0.0567(12) 0.0184(8) -0.0067(7) 0.0155(8) -0.0358(10)
C21 0.0749(15) 0.0255(8) 0.0257(8) 0.0000(7) 0.0149(9) -0.0165(9)
C18 0.0447(10) 0.0673(14) 0.0215(8) -0.0100(8) 0.0157(7) -0.0229(10)
C22 0.0900(17) 0.0155(7) 0.0265(8) 0.0027(6) 0.0165(9) -0.0011(9)
C56 0.0172(14) 0.032(2) 0.034(2) -0.0044(18) 0.0097(13) 0.0011(17)
C25 0.0565(13) 0.0528(12) 0.0344(10) -0.0106(9) 0.0020(9) 0.0304(11)
C63 0.0198(13) 0.0229(16) 0.046(2) 0.0095(16) 0.0040(15) -0.0007(10)
C24 0.0732(15) 0.0313(9) 0.0315(9) -0.0042(7) 0.0032(9) 0.0211(10)
C80 0.0299(12) 0.0219(12) 0.038(2) 0.0070(13) 0.0130(13) -0.0029(9)
C58 0.0201(15) 0.061(3) 0.041(3) -0.023(2) 0.0133(16) -0.0059(18)
C64 0.0298(15) 0.036(2) 0.044(3) 0.021(2) 0.006(2) -0.0073(18)
C75 0.0610(13) 0.0509(12) 0.0438(11) 0.0084(9) 0.0320(10) 0.0085(10)
C60 0.0204(12) 0.0261(19) 0.052(2) -0.0070(17) 0.0108(15) -0.0022(12)
C66 0.0229(15) 0.049(2) 0.0311(15) 0.0053(16) 0.0094(11) -0.0066(16)
C71 0.0566(12) 0.0527(12) 0.0423(11) 0.0019(9) 0.0254(10) 0.0193(10)
C59 0.0245(13) 0.0367(18) 0.060(2) -0.0200(18) 0.0118(13) -0.0021(11)
C61 0.0320(17) 0.0187(15) 0.065(4) -0.007(3) 0.014(3) 0.0004(11)
C57 0.0181(12) 0.053(2) 0.0389(17) -0.0096(17) 0.0118(11) -0.0017(13)
C62 0.0298(14) 0.0204(15) 0.065(3) 0.0099(15) 0.0095(15) 0.0003(9)
C65 0.0320(16) 0.060(2) 0.0324(17) 0.0166(17) 0.0067(12) -0.0120(16)
C76 0.0332(13) 0.0313(16) 0.0315(13) 0.0029(10) 0.0188(10) -0.0001(10)
C80A 0.027(4) 0.025(4) 0.040(8) -0.005(4) 0.004(4) 0.003(3)
C76A 0.032(3) 0.046(4) 0.070(5) 0.032(4) 0.030(3) 0.009(3)
C58A 0.025(3) 0.057(5) 0.035(4) -0.017(4) 0.016(3) -0.006(3)
C61A 0.030(4) 0.034(5) 0.046(5) -0.004(4) 0.012(3) -0.001(3)
C60A 0.018(3) 0.028(4) 0.040(4) -0.008(3) 0.014(3) -0.002(2)
C57A 0.017(3) 0.056(5) 0.029(3) -0.012(3) 0.012(2) -0.005(3)
C59A 0.021(4) 0.036(5) 0.043(5) -0.018(4) 0.022(3) 0.001(3)
C62A 0.045(6) 0.019(4) 0.048(6) 0.001(4) 0.022(5) -0.001(3)
C55A 0.018(3) 0.026(5) 0.024(4) -0.010(3) 0.010(3) -0.005(3)
C56A 0.014(4) 0.033(5) 0.030(4) -0.003(4) 0.014(3) 0.002(4)
N4A 0.025(5) 0.031(6) 0.030(5) -0.006(4) 0.018(4) 0.003(3)
C63A 0.027(4) 0.027(4) 0.041(4) 0.001(3) 0.011(3) 0.001(2)
C68A 0.010(4) 0.032(5) 0.031(4) -0.010(3) 0.009(3) 0.002(3)
C67A 0.023(4) 0.019(6) 0.027(5) 0.000(4) 0.013(3) -0.001(5)
C66A 0.030(4) 0.050(5) 0.027(4) 0.001(4) 0.011(3) -0.007(4)
C65A 0.045(6) 0.045(6) 0.035(5) 0.008(4) 0.020(5) -0.008(4)
C64A 0.041(5) 0.039(4) 0.041(4) 0.007(4) 0.015(3) -0.006(3)

loop_
_atom_type_symbol
_atom_type_description
_atom_type_scat_dispersion_real
_atom_type_scat_dispersion_imag
_atom_type_scat_source
C C 0.0181 0.0091 'International Tables Vol C Tables 4.2.6.8 and 6.1.1.4'
H H 0.0000 0.0000 'International Tables Vol C Tables 4.2.6.8 and 6.1.1.4'
Ca Ca 0.3641 1.2855 'International Tables Vol C Tables 4.2.6.8 and 6.1.1.4'
N N 0.0311 0.0180 'International Tables Vol C Tables 4.2.6.8 and 6.1.1.4'
O O 0.0492 0.0322 'International Tables Vol C Tables 4.2.6.8 and 6.1.1.4'

loop_
_exptl_crystal_face_index_h
_exptl_crystal_face_index_k
_exptl_crystal_face_index_l
_exptl_crystal_face_perp_dist
_exptl_oxdiff_crystal_face_indexfrac_h
_exptl_oxdiff_crystal_face_indexfrac_k
_exptl_oxdiff_crystal_face_indexfrac_l
_exptl_oxdiff_crystal_face_x
_exptl_oxdiff_crystal_face_y
_exptl_oxdiff_crystal_face_z
0 9 -5 0.0611 0.0039 8.9969 -5.0128 0.1945 0.9715 -0.0962
13 -1 -12 0.1288 12.9834 -1.0189 -11.9902 0.0262 -0.0213 -1.0093
-9 0 -6 0.0307 -8.9958 -0.0054 -6.0151 -0.8637 0.5112 0.1593
-14 1 7 0.0794 -13.9850 1.0128 6.9858 -0.3672 0.2466 0.8657
-7 1 15 0.1062 -6.9867 1.0212 14.9996 0.4931 -0.2806 0.8659
5 0 9 0.0704 5.0003 0.0102 9.0120 0.8002 -0.5043 0.1224
0 -9 -6 0.0559 -0.0091 -9.0109 -5.9941 -0.8164 -0.5438 -0.3133
-13 0 12 0.0935 -12.9841 0.0185 11.9912 -0.0792 -0.0650 0.9993
12 -3 -12 0.1256 11.9828 -3.0194 -11.9893 -0.1381 -0.1631 -0.9868
13 3 -10 0.1321 12.9872 2.9851 -9.9932 0.3514 0.2463 -0.8949
6 9 0 0.0967 6.0016 9.0018 -0.0021 0.8269 0.5918 -0.1651
3 9 3 0.0987 3.0054 9.0064 2.9960 0.8216 0.5678 0.0741
6 -9 -1 0.0798 5.9885 -9.0061 -0.9834 -0.1840 -0.9235 -0.3822
6 -2 9 0.0728 5.9981 -1.9908 9.0154 0.7524 -0.7079 0.0599
5 2 9 0.0596 5.0017 2.0109 9.0098 0.9062 -0.3316 0.1424
-6 5 -7 0.0432 -5.9951 4.9945 -7.0173 -0.4803 0.8892 0.0445
4 -9 -5 0.0609 3.9882 -9.0107 -4.9885 -0.5267 -0.7063 -0.4461

loop_
_geom_angle_atom_site_label_1
_geom_angle_atom_site_label_2
_geom_angle_atom_site_label_3
_geom_angle
O2 Ca1 O1 82.76(4)
O2 Ca1 O3 86.98(4)
O2 Ca1 N1 90.73(4)
O2 Ca1 N2 135.56(5)
O3 Ca1 O1 77.98(4)
O3 Ca1 N1 99.99(4)
O3 Ca1 N2 130.22(5)
N1 Ca1 O1 173.25(4)
N2 Ca1 O1 82.95(4)
N2 Ca1 N1 103.06(4)
O4 Ca2 O6 78.29(4)
O4 Ca2 N3 96.15(4)
O4 Ca2 N4 125.23(17)
O4 Ca2 N4A 131.5(5)
O5 Ca2 O6 81.21(4)
O5 Ca2 O4 94.07(5)
O5 Ca2 N3 91.16(5)
O5 Ca2 N4 135.05(19)
O5 Ca2 N4A 129.1(6)
N3 Ca2 O6 170.13(4)
N3 Ca2 N4A 103.0(8)
N4 Ca2 O6 86.1(3)
N4 Ca2 N3 103.7(3)
N4A Ca2 O6 86.7(8)
C32 O1 Ca1 128.11(8)
C29 O1 Ca1 126.58(9)
C29 O1 C32 105.02(11)
C33 O2 Ca1 128.34(8)
C33 O2 C36 104.75(11)
C36 O2 Ca1 124.38(8)
C37 O3 Ca1 124.97(9)
C37 O3 C40 109.25(12)
C40 O3 Ca1 125.75(9)
C77 O6 Ca2 125.44(9)
C77 O6 C80A 99.1(4)
C80 O6 Ca2 124.99(14)
C80 O6 C77 109.56(16)
C80A O6 Ca2 128.4(4)
C69 O4 Ca2 127.27(9)
C72 O4 Ca2 126.28(9)
C72 O4 C69 104.39(12)
C14 N1 Ca1 104.06(9)
C14 N1 C1 126.84(12)
C1 N1 Ca1 126.33(10)
C73 O5 Ca2 119.98(10)
C73 O5 C76 109.82(15)
C76 O5 Ca2 126.30(13)
C76A O5 Ca2 138.2(3)
C76A O5 C73 96.4(3)
C41 N3 Ca2 119.35(9)
C54 N3 Ca2 114.88(9)
C54 N3 C41 124.91(12)
C15 N2 Ca1 104.63(9)
C28 N2 Ca1 119.70(11)
C28 N2 C15 129.45(14)
C68 N4 Ca2 119.4(6)
C68 N4 C55 126.6(8)
C55 N4 Ca2 105.0(5)
N1 C14 C13 114.58(13)
N1 C14 C9 129.44(13)
C13 C14 C9 115.75(14)
C1 C6 C7 124.10(14)
C5 C6 C1 118.76(15)
C5 C6 C7 116.95(14)
N1 C1 C6 128.60(14)
N1 C1 C2 114.98(13)
C2 C1 C6 116.30(14)
C14 C13 H13 118.3
C12 C13 C14 123.35(15)
C12 C13 H13 118.3
O2 C33 H33A 110.9
O2 C33 H33B 110.9
O2 C33 C34 104.21(12)
H33A C33 H33B 108.9
C34 C33 H33A 110.9
C34 C33 H33B 110.9
C7 C8 H8 115.0
C7 C8 C9 129.96(14)
C9 C8 H8 115.0
C6 C7 H7 114.8
C8 C7 C6 130.48(14)
C8 C7 H7 114.8
N2 C15 C16 114.28(14)
N2 C15 C20 130.16(17)
C16 C15 C20 115.44(17)
C1 C2 H2 118.3
C3 C2 C1 123.43(15)
C3 C2 H2 118.3
C9 C10 H10 118.5
C9 C10 C11 123.06(16)
C11 C10 H10 118.5
C14 C9 C8 123.32(14)
C10 C9 C14 119.64(14)
C10 C9 C8 117.04(14)
H35A C35 H35B 108.9
C36 C35 H35A 110.8
C36 C35 H35B 110.8
C36 C35 C34 104.56(12)
C34 C35 H35A 110.8
C34 C35 H35B 110.8
C54 C49 C48 123.54(15)
C50 C49 C48 117.30(15)
C50 C49 C54 119.09(15)
O2 C36 C35 105.80(12)
O2 C36 H36A 110.6
O2 C36 H36B 110.6
C35 C36 H36A 110.6
C35 C36 H36B 110.6
H36A C36 H36B 108.7
N3 C41 C42 115.46(13)
N3 C41 C46 128.05(15)
C42 C41 C46 116.36(15)
O6 C77 H77A 110.9
O6 C77 H77B 110.9
O6 C77 C78 104.26(12)
H77A C77 H77B 108.9
C78 C77 H77A 110.9
C78 C77 H77B 110.9
C33 C34 C35 103.41(13)
C33 C34 H34A 111.1
C33 C34 H34B 111.1
C35 C34 H34A 111.1
C35 C34 H34B 111.1
H34A C34 H34B 109.0
C49 C48 H48 115.2
C47 C48 C49 129.66(15)
C47 C48 H48 115.2
N3 C54 C49 128.39(14)
N3 C54 C53 115.54(13)
C53 C54 C49 115.89(14)
C48 C47 H47 115.0
C48 C47 C46 129.90(15)
C46 C47 H47 115.0
C41 C42 H42 118.4
C43 C42 C41 123.26(16)
C43 C42 H42 118.4
C41 C46 C47 123.56(15)
C45 C46 C41 118.81(16)
C45 C46 C47 117.60(15)
C15 C16 H16 118.0
C17 C16 C15 123.92(16)
C17 C16 H16 118.0
O1 C32 H32A 110.8
O1 C32 H32B 110.8
O1 C32 C31 104.75(12)
H32A C32 H32B 108.9
C31 C32 H32A 110.8
C31 C32 H32B 110.8
O1 C29 H29A 110.6
O1 C29 H29B 110.6
O1 C29 C30 105.53(13)
H29A C29 H29B 108.8
C30 C29 H29A 110.6
C30 C29 H29B 110.6
C13 C12 H12 119.9
C13 C12 C11 120.20(15)
C11 C12 H12 119.9
N4 C68 C67 113.7(5)
N4 C68 C63 130.5(6)
C67 C68 C63 115.8(4)
C6 C5 H5 118.3
C4 C5 C6 123.47(15)
C4 C5 H5 118.3
O3 C37 H37A 110.6
O3 C37 H37B 110.6
O3 C37 C38 105.71(13)
H37A C37 H37B 108.7
C38 C37 H37A 110.6
C38 C37 H37B 110.6
C77 C78 H78A 111.4
C77 C78 H78B 111.4
C77 C78 C79 101.93(13)
H78A C78 H78B 109.2
C79 C78 H78A 111.4
C79 C78 H78B 111.4
C54 C53 H53 118.1
C52 C53 C54 123.80(15)
C52 C53 H53 118.1
C28 C27 H27 118.1
C26 C27 H27 118.1
C26 C27 C28 123.72(17)
C42 C43 H43 120.0
C42 C43 C44 120.07(18)
C44 C43 H43 120.0
C37 C38 H38A 111.3
C37 C38 H38B 111.3
C37 C38 C39 102.33(14)
H38A C38 H38B 109.2
C39 C38 H38A 111.3
C39 C38 H38B 111.3
C15 C20 C21 123.47(19)
C19 C20 C15 118.67(18)
C19 C20 C21 117.87(17)
C2 C3 H3 119.8
C2 C3 C4 120.37(17)
C4 C3 H3 119.8
N2 C28 C27 114.58(14)
N2 C28 C23 129.18(18)
C27 C28 C23 116.20(17)
C38 C39 H39A 111.3
C38 C39 H39B 111.3
H39A C39 H39B 109.2
C40 C39 C38 102.30(14)
C40 C39 H39A 111.3
C40 C39 H39B 111.3
O5 C73 H73A 110.8
O5 C73 H73B 110.8
O5 C73 C74 104.89(15)
H73A C73 H73B 108.8
C74 C73 H73A 110.8
C74 C73 H73B 110.8
N4 C55 C56 113.1(6)
N4 C55 C60 131.5(5)
C56 C55 C60 115.3(4)
C10 C11 H11 121.0
C12 C11 C10 117.93(16)
C12 C11 H11 121.0
C49 C50 H50 118.3
C51 C50 C49 123.39(16)
C51 C50 H50 118.3
C78 C79 H79A 111.3
C78 C79 H79B 111.3
C78 C79 H79C 110.2
C78 C79 H79D 110.2
H79A C79 H79B 109.2
H79C C79 H79D 108.5
C80 C79 C78 102.17(17)
C80 C79 H79A 111.3
C80 C79 H79B 111.3
C80A C79 C78 107.4(4)
C80A C79 H79C 110.2
C80A C79 H79D 110.2
C68 C67 H67 118.1
C66 C67 C68 123.8(5)
C66 C67 H67 118.1
C29 C30 H30A 110.8
C29 C30 H30B 110.8
C29 C30 C31 104.71(13)
H30A C30 H30B 108.9
C31 C30 H30A 110.8
C31 C30 H30B 110.8
O3 C40 C39 105.79(13)
O3 C40 H40A 110.6
O3 C40 H40B 110.6
C39 C40 H40A 110.6
C39 C40 H40B 110.6
H40A C40 H40B 108.7
C53 C52 H52 120.2
C51 C52 C53 119.54(17)
C51 C52 H52 120.2
C43 C44 H44 121.0
C45 C44 C43 118.03(17)
C45 C44 H44 121.0
O4 C69 H69A 110.6
O4 C69 H69B 110.6
O4 C69 C70 105.80(14)
H69A C69 H69B 108.7
C70 C69 H69A 110.6
C70 C69 H69B 110.6
C5 C4 H4 121.2
C3 C4 C5 117.65(16)
C3 C4 H4 121.2
C46 C45 H45 118.3
C44 C45 C46 123.39(16)
C44 C45 H45 118.3
C50 C51 C52 118.23(17)
C50 C51 H51 120.9
C52 C51 H51 120.9
O4 C72 H72A 111.1
O4 C72 H72B 111.1
O4 C72 C71 103.44(16)
H72A C72 H72B 109.0
C71 C72 H72A 111.1
C71 C72 H72B 111.1
C73 C74 H74A 111.2
C73 C74 H74B 111.2
C73 C74 C75 102.78(15)
H74A C74 H74B 109.1
C75 C74 H74A 111.2
C75 C74 H74B 111.2
C32 C31 C30 103.84(14)
C32 C31 H31A 111.0
C32 C31 H31B 111.0
C30 C31 H31A 111.0
C30 C31 H31B 111.0
H31A C31 H31B 109.0
C69 C70 H70A 110.9
C69 C70 H70B 110.9
C69 C70 C71 104.06(16)
H70A C70 H70B 109.0
C71 C70 H70A 110.9
C71 C70 H70B 110.9
C28 C23 C22 123.80(19)
C24 C23 C28 118.7(2)
C24 C23 C22 117.44(17)
C16 C17 H17 120.1
C18 C17 C16 119.7(2)
C18 C17 H17 120.1
C27 C26 H26 120.3
C25 C26 C27 119.4(2)
C25 C26 H26 120.3
C20 C19 H19 117.9
C18 C19 C20 124.16(17)
C18 C19 H19 117.9
C20 C21 H21 114.8
C22 C21 C20 130.47(18)
C22 C21 H21 114.8
C17 C18 C19 117.73(19)
C17 C18 H18 121.1
C19 C18 H18 121.1
C23 C22 H22 114.2
C21 C22 C23 131.60(17)
C21 C22 H22 114.2
C55 C56 H56 118.4
C57 C56 C55 123.2(4)
C57 C56 H56 118.4
C26 C25 H25 120.9
C24 C25 C26 118.2(2)
C24 C25 H25 120.9
C68 C63 C62 124.9(4)
C64 C63 C68 118.7(4)
C64 C63 C62 116.3(4)
C23 C24 H24 118.1
C25 C24 C23 123.73(19)
C25 C24 H24 118.1
O6 C80 C79 105.8(2)
O6 C80 H80A 110.6
O6 C80 H80B 110.6
C79 C80 H80A 110.6
C79 C80 H80B 110.6
H80A C80 H80B 108.7
C59 C58 H58 121.1
C57 C58 H58 121.1
C57 C58 C59 117.9(4)
C63 C64 H64 118.2
C65 C64 C63 123.5(3)
C65 C64 H64 118.2
C74 C75 H75A 110.7
C74 C75 H75B 110.7
C74 C75 H75C 111.6
C74 C75 H75D 111.6
C74 C75 C76A 101.0(3)
H75A C75 H75B 108.8
H75C C75 H75D 109.4
C76 C75 C74 105.13(18)
C76 C75 H75A 110.7
C76 C75 H75B 110.7
C76A C75 H75C 111.6
C76A C75 H75D 111.6
C55 C60 C61 124.3(4)
C59 C60 C55 119.7(4)
C59 C60 C61 116.0(4)
C67 C66 H66 119.9
C65 C66 C67 120.1(4)
C65 C66 H66 119.9
C72 C71 C70 102.93(16)
C72 C71 H71A 111.2
C72 C71 H71B 111.2
C70 C71 H71A 111.2
C70 C71 H71B 111.2
H71A C71 H71B 109.1
C58 C59 H59 118.3
C60 C59 C58 123.5(4)
C60 C59 H59 118.3
C60 C61 H61 114.9
C62 C61 C60 130.3(4)
C62 C61 H61 114.9
C56 C57 H57 119.9
C58 C57 C56 120.1(4)
C58 C57 H57 119.9
C63 C62 H62 114.7
C61 C62 C63 130.6(3)
C61 C62 H62 114.7
C64 C65 H65 121.0
C66 C65 C64 117.9(3)
C66 C65 H65 121.0
O5 C76 H76A 111.1
O5 C76 H76B 111.1
C75 C76 O5 103.17(19)
C75 C76 H76A 111.1
C75 C76 H76B 111.1
H76A C76 H76B 109.1
O6 C80A H80C 111.1
O6 C80A H80D 111.1
C79 C80A O6 103.2(7)
C79 C80A H80C 111.1
C79 C80A H80D 111.1
H80C C80A H80D 109.1
O5 C76A C75 103.3(4)
O5 C76A H76C 111.1
O5 C76A H76D 111.1
C75 C76A H76C 111.1
C75 C76A H76D 111.1
H76C C76A H76D 109.1
C57A C58A H58A 121.7
C57A C58A C59A 116.5(8)
C59A C58A H58A 121.7
C60A C61A H61A 114.5
C62A C61A H61A 114.5
C62A C61A C60A 131.1(11)
C59A C60A C61A 117.2(9)
C59A C60A C55A 118.6(10)
C55A C60A C61A 124.2(9)
C58A C57A H57A 120.2
C58A C57A C56A 119.5(9)
C56A C57A H57A 120.2
C58A C59A H59A 117.5
C60A C59A C58A 125.0(10)
C60A C59A H59A 117.5
C61A C62A H62A 113.7
C61A C62A C63A 132.6(13)
C63A C62A H62A 113.7
C56A C55A C60A 117.7(10)
N4A C55A C60A 124.5(18)
N4A C55A C56A 117.8(18)
C57A C56A H56A 118.8
C55A C56A C57A 122.4(10)
C55A C56A H56A 118.8
C55A N4A Ca2 98.1(17)
C68A N4A Ca2 119.6(17)
C68A N4A C55A 136(3)
C68A C63A C62A 121.7(12)
C64A C63A C62A 120.2(11)
C64A C63A C68A 118.0(10)
N4A C68A C63A 128.0(17)
N4A C68A C67A 115.1(17)
C63A C68A C67A 116.5(14)
C68A C67A H67A 117.8
C68A C67A C66A 124.3(12)
C66A C67A H67A 117.8
C67A C66A H66A 121.0
C65A C66A C67A 118.0(11)
C65A C66A H66A 121.0
C66A C65A H65A 121.5
C66A C65A C64A 117.0(11)
C64A C65A H65A 121.5
C63A C64A C65A 125.8(11)
C63A C64A H64A 117.1
C65A C64A H64A 117.1

loop_
_geom_bond_atom_site_label_1
_geom_bond_atom_site_label_2
_geom_bond_distance
Ca1 O1 2.4421(10)
Ca1 O2 2.3328(10)
Ca1 O3 2.3500(11)
Ca1 N1 2.3735(12)
Ca1 N2 2.3659(12)
Ca2 O6 2.4295(11)
Ca2 O4 2.3617(11)
Ca2 O5 2.3523(13)
Ca2 N3 2.3749(12)
Ca2 N4 2.369(11)
Ca2 N4A 2.40(3)
O1 C32 1.4459(17)
O1 C29 1.4445(18)
O2 C33 1.4473(18)
O2 C36 1.4550(17)
O3 C37 1.4478(19)
O3 C40 1.4587(19)
O6 C77 1.4512(17)
O6 C80 1.451(3)
O6 C80A 1.560(10)
O4 C69 1.4499(19)
O4 C72 1.443(2)
N1 C14 1.384(2)
N1 C1 1.3879(19)
O5 C73 1.458(2)
O5 C76 1.512(3)
O5 C76A 1.428(6)
N3 C41 1.389(2)
N3 C54 1.387(2)
N2 C15 1.383(2)
N2 C28 1.375(2)
N4 C68 1.389(8)
N4 C55 1.402(8)
C14 C13 1.418(2)
C14 C9 1.428(2)
C6 C1 1.429(2)
C6 C7 1.462(2)
C6 C5 1.406(2)
C1 C2 1.407(2)
C13 H13 0.9300
C13 C12 1.384(2)
C33 H33A 0.9700
C33 H33B 0.9700
C33 C34 1.517(2)
C8 H8 0.9300
C8 C7 1.332(2)
C8 C9 1.462(2)
C7 H7 0.9300
C15 C16 1.413(3)
C15 C20 1.433(2)
C2 H2 0.9300
C2 C3 1.384(2)
C10 H10 0.9300
C10 C9 1.392(2)
C10 C11 1.394(3)
C35 H35A 0.9700
C35 H35B 0.9700
C35 C36 1.527(2)
C35 C34 1.544(2)
C49 C48 1.465(2)
C49 C54 1.429(2)
C49 C50 1.399(3)
C36 H36A 0.9700
C36 H36B 0.9700
C41 C42 1.409(2)
C41 C46 1.430(2)
C77 H77A 0.9700
C77 H77B 0.9700
C77 C78 1.506(2)
C34 H34A 0.9700
C34 H34B 0.9700
C48 H48 0.9300
C48 C47 1.332(3)
C54 C53 1.408(2)
C47 H47 0.9300
C47 C46 1.464(3)
C42 H42 0.9300
C42 C43 1.385(2)
C46 C45 1.399(2)
C16 H16 0.9300
C16 C17 1.393(3)
C32 H32A 0.9700
C32 H32B 0.9700
C32 C31 1.512(2)
C29 H29A 0.9700
C29 H29B 0.9700
C29 C30 1.526(2)
C12 H12 0.9300
C12 C11 1.385(3)
C68 C67 1.407(5)
C68 C63 1.440(6)
C5 H5 0.9300
C5 C4 1.387(3)
C37 H37A 0.9700
C37 H37B 0.9700
C37 C38 1.511(2)
C78 H78A 0.9700
C78 H78B 0.9700
C78 C79 1.527(2)
C53 H53 0.9300
C53 C52 1.388(2)
C27 H27 0.9300
C27 C28 1.408(3)
C27 C26 1.390(3)
C43 H43 0.9300
C43 C44 1.386(3)
C38 H38A 0.9700
C38 H38B 0.9700
C38 C39 1.526(2)
C20 C19 1.401(3)
C20 C21 1.457(3)
C3 H3 0.9300
C3 C4 1.385(3)
C28 C23 1.433(2)
C39 H39A 0.9700
C39 H39B 0.9700
C39 C40 1.502(3)
C73 H73A 0.9700
C73 H73B 0.9700
C73 C74 1.510(3)
C55 C56 1.416(5)
C55 C60 1.432(6)
C11 H11 0.9300
C50 H50 0.9300
C50 C51 1.381(3)
C79 H79A 0.9700
C79 H79B 0.9700
C79 H79C 0.9700
C79 H79D 0.9700
C79 C80 1.525(4)
C79 C80A 1.468(11)
C67 H67 0.9300
C67 C66 1.386(7)
C30 H30A 0.9700
C30 H30B 0.9700
C30 C31 1.536(3)
C40 H40A 0.9700
C40 H40B 0.9700
C52 H52 0.9300
C52 C51 1.387(3)
C44 H44 0.9300
C44 C45 1.385(3)
C69 H69A 0.9700
C69 H69B 0.9700
C69 C70 1.526(3)
C4 H4 0.9300
C45 H45 0.9300
C51 H51 0.9300
C72 H72A 0.9700
C72 H72B 0.9700
C72 C71 1.509(3)
C74 H74A 0.9700
C74 H74B 0.9700
C74 C75 1.519(3)
C31 H31A 0.9700
C31 H31B 0.9700
C70 H70A 0.9700
C70 H70B 0.9700
C70 C71 1.547(3)
C23 C22 1.470(3)
C23 C24 1.394(3)
C17 H17 0.9300
C17 C18 1.381(3)
C26 H26 0.9300
C26 C25 1.388(3)
C19 H19 0.9300
C19 C18 1.382(3)
C21 H21 0.9300
C21 C22 1.323(3)
C18 H18 0.9300
C22 H22 0.9300
C56 H56 0.9300
C56 C57 1.397(5)
C25 H25 0.9300
C25 C24 1.386(4)
C63 C64 1.404(6)
C63 C62 1.467(5)
C24 H24 0.9300
C80 H80A 0.9700
C80 H80B 0.9700
C58 H58 0.9300
C58 C59 1.391(6)
C58 C57 1.376(6)
C64 H64 0.9300
C64 C65 1.385(6)
C75 H75A 0.9700
C75 H75B 0.9700
C75 H75C 0.9700
C75 H75D 0.9700
C75 C76 1.464(3)
C75 C76A 1.544(8)
C60 C59 1.386(5)
C60 C61 1.455(6)
C66 H66 0.9300
C66 C65 1.382(5)
C71 H71A 0.9700
C71 H71B 0.9700
C59 H59 0.9300
C61 H61 0.9300
C61 C62 1.335(6)
C57 H57 0.9300
C62 H62 0.9300
C65 H65 0.9300
C76 H76A 0.9700
C76 H76B 0.9700
C80A H80C 0.9700
C80A H80D 0.9700
C76A H76C 0.9700
C76A H76D 0.9700
C58A H58A 0.9300
C58A C57A 1.385(12)
C58A C59A 1.410(14)
C61A H61A 0.9300
C61A C60A 1.429(13)
C61A C62A 1.323(15)
C60A C59A 1.343(13)
C60A C55A 1.424(15)
C57A H57A 0.9300
C57A C56A 1.410(14)
C59A H59A 0.9300
C62A H62A 0.9300
C62A C63A 1.451(15)
C55A C56A 1.383(13)
C55A N4A 1.36(2)
C56A H56A 0.9300
N4A C68A 1.35(3)
C63A C68A 1.39(2)
C63A C64A 1.359(13)
C68A C67A 1.394(13)
C67A H67A 0.9300
C67A C66A 1.423(19)
C66A H66A 0.9300
C66A C65A 1.345(17)
C65A H65A 0.9300
C65A C64A 1.412(14)
C64A H64A 0.9300

loop_
_geom_torsion_atom_site_label_1
_geom_torsion_atom_site_label_2
_geom_torsion_atom_site_label_3
_geom_torsion_atom_site_label_4
_geom_torsion
Ca1 O1 C32 C31 144.67(11)
Ca1 O1 C29 C30 -149.74(11)
Ca1 O2 C33 C34 119.53(11)
Ca1 O2 C36 C35 -128.05(10)
Ca1 O3 C37 C38 169.66(11)
Ca1 O3 C40 C39 165.80(10)
Ca1 N1 C14 C13 -44.24(13)
Ca1 N1 C14 C9 129.96(14)
Ca1 N1 C1 C6 -132.23(13)
Ca1 N1 C1 C2 43.72(17)
Ca1 N2 C15 C16 43.10(14)
Ca1 N2 C15 C20 -132.70(14)
Ca1 N2 C28 C27 -42.17(16)
Ca1 N2 C28 C23 135.29(15)
Ca2 O6 C77 C78 -158.67(10)
Ca2 O6 C80 C79 -176.50(16)
Ca2 O6 C80A C79 167.2(4)
Ca2 O4 C69 C70 -128.80(12)
Ca2 O4 C72 C71 119.30(13)
Ca2 O5 C73 C74 150.03(12)
Ca2 O5 C76 C75 -172.12(14)
Ca2 O5 C76A C75 -154.2(2)
Ca2 N3 C41 C42 -45.18(16)
Ca2 N3 C41 C46 130.56(14)
Ca2 N3 C54 C49 -132.18(13)
Ca2 N3 C54 C53 42.65(15)
Ca2 N4 C68 C67 45.4(9)
Ca2 N4 C68 C63 -133.3(6)
Ca2 N4 C55 C56 -45.8(7)
Ca2 N4 C55 C60 130.5(5)
Ca2 N4A C68A C63A -134.1(18)
Ca2 N4A C68A C67A 39(3)
O1 C32 C31 C30 29.40(18)
O1 C29 C30 C31 -16.79(19)
O2 C33 C34 C35 32.89(15)
O3 C37 C38 C39 31.22(19)
O6 C77 C78 C79 -37.80(16)
O4 C69 C70 C71 -11.97(19)
O4 C72 C71 C70 36.34(18)
N1 C14 C13 C12 171.76(14)
N1 C14 C9 C8 7.3(2)
N1 C14 C9 C10 -172.14(14)
N1 C1 C2 C3 -175.39(15)
O5 C73 C74 C75 28.38(19)
N3 C41 C42 C43 173.14(15)
N3 C41 C46 C47 5.0(2)
N3 C41 C46 C45 -173.16(15)
N3 C54 C53 C52 -172.89(14)
N2 C15 C16 C17 -169.59(14)
N2 C15 C20 C19 171.23(15)
N2 C15 C20 C21 -8.5(3)
N2 C28 C23 C22 -1.2(3)
N2 C28 C23 C24 -178.88(16)
N4 C68 C67 C66 -174.2(8)
N4 C68 C63 C64 176.9(8)
N4 C68 C63 C62 0.4(11)
N4 C55 C56 C57 170.2(6)
N4 C55 C60 C59 -170.6(7)
N4 C55 C60 C61 10.7(9)
C14 N1 C1 C6 25.9(2)
C14 N1 C1 C2 -158.19(14)
C14 C13 C12 C11 2.5(2)
C6 C1 C2 C3 1.1(2)
C6 C5 C4 C3 0.3(3)
C1 N1 C14 C13 153.81(14)
C1 N1 C14 C9 -32.0(2)
C1 C6 C7 C8 -12.6(3)
C1 C6 C5 C4 -1.2(2)
C1 C2 C3 C4 -2.0(3)
C13 C14 C9 C8 -178.59(13)
C13 C14 C9 C10 2.0(2)
C13 C12 C11 C10 -0.4(2)
C33 O2 C36 C35 35.18(15)
C7 C6 C1 N1 1.5(2)
C7 C6 C1 C2 -174.37(14)
C7 C6 C5 C4 174.02(15)
C7 C8 C9 C14 13.0(3)
C7 C8 C9 C10 -167.60(16)
C15 N2 C28 C27 170.07(14)
C15 N2 C28 C23 -12.5(3)
C15 C16 C17 C18 -3.7(2)
C15 C20 C19 C18 -0.8(2)
C15 C20 C21 C22 -3.0(3)
C2 C3 C4 C5 1.2(3)
C9 C14 C13 C12 -3.3(2)
C9 C8 C7 C6 -3.4(3)
C9 C10 C11 C12 -0.8(2)
C49 C48 C47 C46 -0.6(3)
C49 C54 C53 C52 2.6(2)
C49 C50 C51 C52 1.3(3)
C36 O2 C33 C34 -42.79(14)
C36 C35 C34 C33 -11.39(16)
C41 N3 C54 C49 37.1(2)
C41 N3 C54 C53 -148.11(14)
C41 C42 C43 C44 1.5(3)
C41 C46 C45 C44 -0.5(2)
C77 O6 C80 C79 2.4(4)
C77 O6 C80A C79 -41.5(11)
C77 C78 C79 C80 38.6(3)
C77 C78 C79 C80A 10.1(9)
C34 C35 C36 O2 -13.77(15)
C48 C49 C54 N3 -3.1(2)
C48 C49 C54 C53 -177.94(14)
C48 C49 C50 C51 176.21(15)
C48 C47 C46 C41 16.3(3)
C48 C47 C46 C45 -165.54(17)
C54 N3 C41 C42 146.03(15)
C54 N3 C41 C46 -38.2(2)
C54 C49 C48 C47 -16.4(3)
C54 C49 C50 C51 -0.9(2)
C54 C53 C52 C51 -2.2(3)
C47 C46 C45 C44 -178.79(16)
C42 C41 C46 C47 -179.29(14)
C42 C41 C46 C45 2.5(2)
C42 C43 C44 C45 0.7(3)
C46 C41 C42 C43 -3.1(2)
C16 C15 C20 C19 -4.5(2)
C16 C15 C20 C21 175.76(14)
C16 C17 C18 C19 -2.0(2)
C32 O1 C29 C30 36.06(16)
C29 O1 C32 C31 -41.24(16)
C29 C30 C31 C32 -7.6(2)
C68 N4 C55 C56 167.8(8)
C68 N4 C55 C60 -15.9(15)
C68 C67 C66 C65 -3.9(8)
C68 C63 C64 C65 -1.8(6)
C68 C63 C62 C61 -2.0(7)
C5 C6 C1 N1 176.36(14)
C5 C6 C1 C2 0.5(2)
C5 C6 C7 C8 172.46(16)
C37 O3 C40 C39 -12.29(18)
C37 C38 C39 C40 -37.92(19)
C78 C79 C80 O6 -25.7(4)
C78 C79 C80A O6 18.8(13)
C53 C52 C51 C50 0.2(3)
C27 C28 C23 C22 176.24(15)
C27 C28 C23 C24 -1.4(2)
C27 C26 C25 C24 -1.6(3)
C43 C44 C45 C46 -1.2(3)
C38 C39 C40 O3 31.26(18)
C20 C15 C16 C17 6.9(2)
C20 C19 C18 C17 4.2(3)
C20 C21 C22 C23 1.6(3)
C28 N2 C15 C16 -165.53(14)
C28 N2 C15 C20 18.7(3)
C28 C27 C26 C25 1.8(3)
C28 C23 C22 C21 5.2(3)
C28 C23 C24 C25 1.7(3)
C73 O5 C76 C75 -14.6(2)
C73 O5 C76A C75 54.3(4)
C73 C74 C75 C76 -38.4(2)
C73 C74 C75 C76A 4.8(3)
C55 N4 C68 C67 -172.5(8)
C55 N4 C68 C63 8.9(16)
C55 C56 C57 C58 3.1(6)
C55 C60 C59 C58 -1.3(5)
C55 C60 C61 C62 -0.5(7)
C11 C10 C9 C14 -0.1(2)
C11 C10 C9 C8 -179.53(14)
C50 C49 C48 C47 166.64(17)
C50 C49 C54 N3 173.77(14)
C50 C49 C54 C53 -1.1(2)
C67 C68 C63 C64 -1.8(7)
C67 C68 C63 C62 -178.2(4)
C67 C66 C65 C64 0.0(6)
C40 O3 C37 C38 -12.23(18)
C69 O4 C72 C71 -45.25(17)
C69 C70 C71 C72 -14.6(2)
C72 O4 C69 C70 35.54(17)
C74 C75 C76 O5 32.4(2)
C74 C75 C76A O5 -37.3(4)
C26 C27 C28 N2 177.55(15)
C26 C27 C28 C23 -0.3(2)
C26 C25 C24 C23 -0.2(3)
C19 C20 C21 C22 177.29(18)
C21 C20 C19 C18 178.96(16)
C22 C23 C24 C25 -176.12(18)
C56 C55 C60 C59 5.6(5)
C56 C55 C60 C61 -173.1(4)
C63 C68 C67 C66 4.6(8)
C63 C64 C65 C66 2.8(5)
C24 C23 C22 C21 -177.12(19)
C80 O6 C77 C78 22.4(3)
C64 C63 C62 C61 -178.5(4)
C60 C55 C56 C57 -6.7(6)
C60 C61 C62 C63 -1.6(7)
C59 C58 C57 C56 1.7(5)
C59 C60 C61 C62 -179.3(4)
C61 C60 C59 C58 177.5(3)
C57 C58 C59 C60 -2.6(5)
C62 C63 C64 C65 174.9(3)
C76 O5 C73 C74 -9.1(2)
C80A O6 C77 C78 48.9(8)
C76A O5 C73 C74 -51.5(4)
C58A C57A C56A C55A -0.5(15)
C61A C60A C59A C58A 176.9(9)
C61A C60A C55A C56A -174.2(10)
C61A C60A C55A N4A 10(2)
C61A C62A C63A C68A 2(3)
C61A C62A C63A C64A -177.4(15)
C60A C61A C62A C63A -6(3)
C60A C55A C56A C57A -3.6(17)
C60A C55A N4A Ca2 132.7(13)
C60A C55A N4A C68A -18(5)
C57A C58A C59A C60A -2.0(14)
C59A C58A C57A C56A 3.2(12)
C59A C60A C55A C56A 4.7(16)
C59A C60A C55A N4A -171(2)
C62A C61A C60A C59A -177.5(14)
C62A C61A C60A C55A 1(2)
C62A C63A C68A N4A -2(3)
C62A C63A C68A C67A -174.6(14)
C62A C63A C64A C65A 175.2(12)
C55A C60A C59A C58A -2.0(16)
C55A N4A C68A C63A 12(5)
C55A N4A C68A C67A -175(3)
C56A C55A N4A Ca2 -43.1(19)
C56A C55A N4A C68A 166(3)
N4A C55A C56A C57A 172.5(18)
N4A C68A C67A C66A -178(2)
C63A C68A C67A C66A -4(2)
C68A C63A C64A C65A -4.6(19)
C68A C67A C66A C65A 2(2)
C67A C66A C65A C64A -1.3(19)
C66A C65A C64A C63A 2.5(19)
C64A C63A C68A N4A 178(2)
C64A C63A C68A C67A 5(2)
